data_2019885
loop_
_publ_author_name
'Louren\,co, Leandro M. O.'
'Almeida Paz, Filipe A.'
'Fernandes, Jos\'e A.'

_publ_section_title
;
 Crystal structures of the water and acetone monosolvates of
 bis[4&#x2032;-(pyridin-4-yl)-2,2&#x2032;:6&#x2032;,2&#x2032;&#x2032;-terpyridine]manganese(II)
 bis(hexafluoridophosphate)
;
_journal_issue 4
_journal_name_full 'Acta Crystallographica Section E Crystallographic Communications'
_journal_page_first 330
_journal_paper_doi 10.1107/S2056989015003503
_journal_volume 71
_journal_year 2015
_chemical_formula_iupac '[Mn (C20 H14 N4)2] (P F6)2, C3 H6 O'
_chemical_formula_moiety 'C40 H28 Mn N8 2+, 2(F6 P -), C3 H6 O'
_chemical_formula_sum 'C43 H34 F12 Mn N8 O P2'
_chemical_formula_weight 1023.66
_chemical_name_systematic
;
Bis[4'-(pyridin-4-yl)-2,2':6',2''-terpyridine]manganese(II)
bis(hexafluoridophosphate) acetone monosolvate
;
_space_group_crystal_system orthorhombic
_space_group_IT_number 20
_space_group_name_Hall 'C 2c 2'
_space_group_name_H-M_alt 'C 2 2 21'
_symmetry_space_group_name_Hall 'C 2c 2'
_symmetry_space_group_name_H-M 'C 2 2 21'
_atom_sites_solution_hydrogens geom
_cell_angle_alpha 90
_cell_angle_beta 90
_cell_angle_gamma 90
_cell_formula_units_Z 4
_cell_length_a 18.0996(15)
_cell_length_b 27.470(2)
_cell_length_c 8.5734(6)
_cell_measurement_reflns_used 6510
_cell_measurement_temperature 150(2)
_cell_measurement_theta_max 25.23
_cell_measurement_theta_min 2.70
_cell_volume 4262.7(6)
_computing_cell_refinement
;
SAINT (Bruker, 2007)
;
_computing_data_collection
;
APEX2 (Bruker, 2007)
;
_computing_data_reduction
;
SAINT (Bruker, 2007)
;
_computing_molecular_graphics
;
SHELXTL (Sheldrick, 2008)
;
_computing_publication_material
;
SHELXTL (Sheldrick, 2008)
;
_computing_structure_refinement
;
SHELXL97 (Sheldrick, 2008)
;
_computing_structure_solution
;
SHELXS97 (Sheldrick, 2008)
;
_diffrn_ambient_temperature 150(2)
_diffrn_measured_fraction_theta_full 0.999
_diffrn_measured_fraction_theta_max 0.999
_diffrn_measurement_device_type 'Bruker APEXII CCD'
_diffrn_measurement_method '\f and \w scans'
_diffrn_radiation_monochromator graphite
_diffrn_radiation_source 'sealed tube'
_diffrn_radiation_type MoK\a
_diffrn_radiation_wavelength 0.71073
_diffrn_reflns_av_R_equivalents 0.0909
_diffrn_reflns_limit_h_max 21
_diffrn_reflns_limit_h_min -21
_diffrn_reflns_limit_k_max 33
_diffrn_reflns_limit_k_min -31
_diffrn_reflns_limit_l_max 10
_diffrn_reflns_limit_l_min -10
_diffrn_reflns_number 18921
_diffrn_reflns_theta_full 25.242
_diffrn_reflns_theta_max 25.350
_diffrn_reflns_theta_min 2.250
_diffrn_standards_number 0
_exptl_absorpt_coefficient_mu 0.484
_exptl_absorpt_correction_T_max 0.981
_exptl_absorpt_correction_T_min 0.955
_exptl_absorpt_correction_type multi-scan
_exptl_absorpt_process_details
;
(SADABS; Bruker, 2007)
;
_exptl_crystal_colour yellow
_exptl_crystal_density_diffrn 1.595
_exptl_crystal_description block
_exptl_crystal_F_000 2076
_exptl_crystal_size_max 0.160
_exptl_crystal_size_mid 0.080
_exptl_crystal_size_min 0.040
_refine_diff_density_max 0.706
_refine_diff_density_min -1.047
_refine_ls_abs_structure_details
;
Flack <i>x</i> determined using 836 quotients [(I+)-(I-)]/[(I+)+(I-)]
(Parsons <i>et al.</i> (2013)
;
_refine_ls_abs_structure_Flack 0.21(2)
_refine_ls_extinction_method none
_refine_ls_goodness_of_fit_ref 1.068
_refine_ls_hydrogen_treatment constr
_refine_ls_matrix_type full
_refine_ls_number_parameters 292
_refine_ls_number_reflns 3908
_refine_ls_number_restraints 102
_refine_ls_restrained_S_all 1.061
_refine_ls_R_factor_all 0.1446
_refine_ls_R_factor_gt 0.1036
_refine_ls_shift/su_max 0.000
_refine_ls_shift/su_mean 0.000
_refine_ls_structure_factor_coef Fsqd
_refine_ls_weighting_details 'w=1/[\s^2^(Fo^2^)+(0.0919P)^2^+48.9339P] where P=(Fo^2^+2Fc^2^)/3'
_refine_ls_weighting_scheme calc
_refine_ls_wR_factor_gt 0.2439
_refine_ls_wR_factor_ref 0.2700
_reflns_number_gt 2683
_reflns_number_total 3908
_reflns_threshold_expression I>2\s(I)
_cod_data_source_file hg5428sup1.cif
_cod_data_source_block 2
_cod_database_code 2019885
_cod_database_fobs_code 2019885
_shelx_space_group_comment
;
The symmetry employed for this shelxl refinement is uniquely defined
by the following loop, which should always be used as a source of
symmetry information in preference to the above space-group names.
They are only intended as comments.
;
_shelx_estimated_absorpt_t_min 0.927
_shelx_estimated_absorpt_t_max 0.981

loop_
_space_group_symop_operation_xyz
'x, y, z'
'x, -y, -z'
'-x, y, -z+1/2'
'-x, -y, z+1/2'
'x+1/2, y+1/2, z'
'x+1/2, -y+1/2, -z'
'-x+1/2, y+1/2, -z+1/2'
'-x+1/2, -y+1/2, z+1/2'

loop_
_atom_site_type_symbol
_atom_site_label
_atom_site_fract_x
_atom_site_fract_y
_atom_site_fract_z
_atom_site_U_iso_or_equiv
_atom_site_adp_type
_atom_site_calc_flag
_atom_site_occupancy
_atom_site_disorder_assembly
_atom_site_disorder_group
Mn Mn1 0.5000 0.77635(9) 0.7500 0.0370(7) Uani d 1 . .
C C1 0.4292(7) 0.7832(5) 1.0872(14) 0.048(3) Uani d 1 . .
H H1 0.4307 0.8172 1.0665 0.058 Uiso calc 1 . .
C C2 0.4020(7) 0.7676(6) 1.2295(16) 0.054(4) Uani d 1 . .
H H2 0.3866 0.7902 1.3069 0.065 Uiso calc 1 . .
C C3 0.3980(7) 0.7181(5) 1.2545(16) 0.048(3) Uani d 1 . .
H H3 0.3784 0.7062 1.3500 0.058 Uiso calc 1 . .
C C4 0.4219(7) 0.6858(5) 1.1433(14) 0.043(3) Uani d 1 . .
H H4 0.4197 0.6517 1.1621 0.051 Uiso calc 1 . .
C C5 0.4488(7) 0.7032(5) 1.0052(13) 0.039(3) Uani d 1 . .
C C6 0.4751(6) 0.6721(4) 0.8756(12) 0.032(3) Uani d 1 . .
C C7 0.4750(7) 0.6216(5) 0.8755(15) 0.048(3) Uani d 1 . .
H H7 0.4573 0.6046 0.9644 0.058 Uiso calc 1 . .
C C8 0.5000 0.5958(6) 0.7500 0.044(4) Uani d 1 . .
C C12 0.3343(7) 0.7696(6) 0.6153(14) 0.050(4) Uani d 1 . .
H H12 0.3387 0.7357 0.6366 0.060 Uiso calc 1 . .
C C13 0.2723(8) 0.7871(6) 0.5405(16) 0.056(4) Uani d 1 . .
H H13 0.2342 0.7651 0.5120 0.068 Uiso calc 1 . .
C C14 0.2645(8) 0.8344(7) 0.5069(18) 0.061(4) Uani d 1 . .
H H14 0.2217 0.8457 0.4539 0.073 Uiso calc 1 . .
C C15 0.3211(7) 0.8675(6) 0.5515(17) 0.054(4) Uani d 1 . .
H H15 0.3180 0.9012 0.5279 0.064 Uiso calc 1 . .
C C16 0.3811(7) 0.8483(5) 0.6310(14) 0.040(3) Uani d 1 . .
C C17 0.4424(7) 0.8814(5) 0.6884(13) 0.039(3) Uani d 1 . .
C C18 0.4412(7) 0.9303(5) 0.6864(14) 0.041(3) Uani d 1 . .
H H18 0.4002 0.9468 0.6417 0.049 Uiso calc 1 . .
C C19 0.5000 0.9574(6) 0.7500 0.046(4) Uani d 1 . .
C C20 0.5000 1.0098(7) 0.7500 0.054(5) Uani d 1 . .
C C21 0.4345(8) 1.0377(5) 0.7816(19) 0.058(4) Uani d 1 . .
H H21 0.3892 1.0217 0.8040 0.069 Uiso calc 1 . .
C C22 0.4377(9) 1.0875(5) 0.779(2) 0.071(5) Uani d 1 . .
H H22 0.3935 1.1051 0.7990 0.085 Uiso calc 1 . .
N N1 0.4541(6) 0.7520(4) 0.9758(11) 0.039(3) Uani d 1 . .
N N2 0.5000 0.6970(5) 0.7500 0.035(3) Uani d 1 . .
N N4 0.5000 0.8560(5) 0.7500 0.041(3) Uani d 1 . .
N N5 0.3898(6) 0.8012(4) 0.6593(11) 0.039(2) Uani d 1 . .
N N6 0.5000 1.1129(5) 0.7500 0.070(5) Uani d 1 . .
C C109 0.5000 0.5411(6) 0.7500 0.049(4) Uani d 0.5 A 1
C C110 0.4556(18) 0.5139(11) 0.646(4) 0.058(6) Uani d 0.5 A 1
H H110 0.4251 0.5288 0.5695 0.070 Uiso calc 0.5 A 1
C C111 0.460(2) 0.4652(12) 0.663(4) 0.061(6) Uani d 0.5 A 1
H H111 0.4270 0.4475 0.5977 0.074 Uiso calc 0.5 A 1
N N13 0.5000 0.4386(6) 0.7500 0.080(6) Uani d 0.5 A 1
C C209 0.5000 0.5411(6) 0.7500 0.049(4) Uani d 0.5 A 2
C C210 0.4316(18) 0.5177(10) 0.765(4) 0.058(6) Uani d 0.5 A 2
H H210 0.3863 0.5347 0.7785 0.070 Uiso calc 0.5 A 2
C C211 0.436(2) 0.4708(10) 0.758(4) 0.061(6) Uani d 0.5 A 2
H H211 0.3894 0.4545 0.7588 0.074 Uiso calc 0.5 A 2
N N23 0.5000 0.4386(6) 0.7500 0.080(6) Uani d 0.5 A 2
P P1 0.7697(4) 0.8833(3) 0.4862(10) 0.0683(16) Uiso d 0.4 B 3
F F11 0.7203(7) 0.8354(4) 0.4710(17) 0.0978(19) Uiso d 0.4 B 3
F F12 0.7479(8) 0.8984(5) 0.3127(13) 0.0978(19) Uiso d 0.4 B 3
F F13 0.8190(7) 0.9311(4) 0.5015(17) 0.0978(19) Uiso d 0.4 B 3
F F14 0.7915(8) 0.8681(5) 0.6597(13) 0.0978(19) Uiso d 0.4 B 3
F F15 0.8393(7) 0.8541(5) 0.4211(17) 0.0978(19) Uiso d 0.4 B 3
F F16 0.7000(7) 0.9124(5) 0.5513(17) 0.0978(19) Uiso d 0.4 B 3
P P2 0.7698(5) 0.8722(3) 0.4736(11) 0.0683(16) Uiso d 0.6 C 4
F F21 0.7250(10) 0.8513(7) 0.330(2) 0.0978(19) Uiso d 0.6 C 4
F F22 0.7976(10) 0.9225(7) 0.422(2) 0.0978(19) Uiso d 0.6 C 4
F F23 0.8155(10) 0.8818(7) 0.635(2) 0.0978(19) Uiso d 0.6 C 4
F F24 0.7524(10) 0.8204(7) 0.557(2) 0.0978(19) Uiso d 0.6 C 4
F F25 0.8441(10) 0.8478(7) 0.396(2) 0.0978(19) Uiso d 0.6 C 4
F F26 0.6985(10) 0.8939(7) 0.548(2) 0.0978(19) Uiso d 0.6 C 4
O O90 0.8075(9) 0.5064(8) 0.520(3) 0.066(6) Uiso d 0.5 D -5
C C91 0.746(2) 0.4862(10) 0.754(3) 0.126(10) Uiso d 0.5 D -5
H H91A 0.7806 0.4587 0.7596 0.188 Uiso calc 0.5 D -5
H H91B 0.6956 0.4745 0.7697 0.188 Uiso calc 0.5 D -5
H H91C 0.7586 0.5100 0.8350 0.188 Uiso calc 0.5 D -5
C C90 0.7521(10) 0.5095(4) 0.599(2) 0.126(10) Uiso d 0.5 D -5
C C92 0.6893(17) 0.5377(10) 0.534(5) 0.126(10) Uiso d 0.5 D -5
H H92A 0.6432 0.5200 0.5533 0.188 Uiso calc 0.5 D -5
H H92B 0.6962 0.5421 0.4218 0.188 Uiso calc 0.5 D -5
H H92C 0.6870 0.5696 0.5853 0.188 Uiso calc 0.5 D -5

loop_
_atom_site_aniso_label
_atom_site_aniso_U_11
_atom_site_aniso_U_22
_atom_site_aniso_U_33
_atom_site_aniso_U_12
_atom_site_aniso_U_13
_atom_site_aniso_U_23
Mn1 0.0534(15) 0.0331(13) 0.0246(11) 0.000 0.0046(13) 0.000
C1 0.055(8) 0.054(9) 0.036(6) -0.007(7) 0.017(6) -0.010(6)
C2 0.051(8) 0.072(10) 0.039(8) -0.006(7) 0.007(6) -0.010(8)
C3 0.052(7) 0.066(9) 0.028(5) -0.003(6) 0.008(6) -0.006(9)
C4 0.053(8) 0.048(8) 0.026(6) -0.004(6) 0.001(6) 0.003(6)
C5 0.046(7) 0.047(8) 0.024(6) 0.002(6) 0.001(5) -0.003(5)
C6 0.039(7) 0.038(7) 0.020(5) 0.001(5) 0.001(5) 0.001(5)
C7 0.059(9) 0.052(8) 0.034(6) -0.009(6) 0.000(6) 0.009(6)
C8 0.055(11) 0.032(9) 0.044(10) 0.000 -0.011(12) 0.000
C12 0.036(7) 0.082(11) 0.033(6) -0.013(7) 0.004(6) 0.004(7)
C13 0.040(7) 0.083(8) 0.046(8) -0.017(8) 0.006(6) -0.010(7)
C14 0.035(7) 0.091(9) 0.056(9) -0.004(8) 0.008(7) 0.004(8)
C15 0.029(7) 0.080(11) 0.053(8) -0.002(7) -0.001(6) 0.011(8)
C16 0.033(6) 0.050(8) 0.036(6) -0.007(6) 0.002(5) -0.003(6)
C17 0.046(7) 0.042(8) 0.027(5) -0.006(6) 0.004(5) -0.008(5)
C18 0.039(7) 0.046(8) 0.039(7) 0.005(6) 0.004(6) 0.002(5)
C19 0.042(10) 0.035(9) 0.060(11) 0.000 -0.003(12) 0.000
C20 0.045(10) 0.057(12) 0.059(12) 0.000 0.012(13) 0.000
C21 0.053(9) 0.054(9) 0.066(11) 0.008(7) 0.005(8) 0.003(8)
C22 0.065(10) 0.044(8) 0.105(16) 0.012(7) 0.011(10) 0.002(9)
N1 0.057(7) 0.039(6) 0.022(5) -0.002(5) 0.002(5) -0.004(4)
N2 0.051(8) 0.035(7) 0.020(6) 0.000 -0.005(8) 0.000
N4 0.049(8) 0.047(8) 0.027(7) 0.000 -0.010(8) 0.000
N5 0.047(6) 0.038(6) 0.030(5) -0.007(5) 0.007(5) 0.001(4)
N6 0.061(11) 0.032(9) 0.116(15) 0.000 0.007(14) 0.000
C109 0.075(13) 0.029(9) 0.042(9) 0.000 -0.003(13) 0.000
C110 0.069(15) 0.046(12) 0.060(14) 0.004(10) -0.017(13) -0.012(12)
C111 0.086(18) 0.046(12) 0.052(16) -0.001(11) 0.002(14) -0.005(14)
N13 0.132(18) 0.034(10) 0.075(12) 0.000 -0.027(16) 0.000
C209 0.075(13) 0.029(9) 0.042(9) 0.000 -0.003(13) 0.000
C210 0.069(15) 0.046(12) 0.060(14) 0.004(10) -0.017(13) -0.012(12)
C211 0.086(18) 0.046(12) 0.052(16) -0.001(11) 0.002(14) -0.005(14)
N23 0.132(18) 0.034(10) 0.075(12) 0.000 -0.027(16) 0.000

loop_
_atom_type_symbol
_atom_type_description
_atom_type_scat_dispersion_real
_atom_type_scat_dispersion_imag
_atom_type_scat_source
C C 0.0033 0.0016 'International Tables Vol C Tables 4.2.6.8 and 6.1.1.4'
H H 0.0000 0.0000 'International Tables Vol C Tables 4.2.6.8 and 6.1.1.4'
N N 0.0061 0.0033 'International Tables Vol C Tables 4.2.6.8 and 6.1.1.4'
Mn Mn 0.3368 0.7283 'International Tables Vol C Tables 4.2.6.8 and 6.1.1.4'
O O 0.0106 0.0060 'International Tables Vol C Tables 4.2.6.8 and 6.1.1.4'
P P 0.1023 0.0942 'International Tables Vol C Tables 4.2.6.8 and 6.1.1.4'
F F 0.0171 0.0103 'International Tables Vol C Tables 4.2.6.8 and 6.1.1.4'

loop_
_geom_angle_atom_site_label_1
_geom_angle_atom_site_label_2
_geom_angle_atom_site_label_3
_geom_angle_site_symmetry_1
_geom_angle_site_symmetry_3
_geom_angle
_geom_angle_publ_flag
N1 Mn1 N1 . 3_656 144.8(5) yes
N1 Mn1 N2 . . 72.4(3) yes
N1 Mn1 N4 . . 107.6(3) yes
N1 Mn1 N5 . . 93.5(4) yes
N1 Mn1 N5 . 3_656 97.0(4) yes
N2 Mn1 N4 . . 180.0 yes
N2 Mn1 N5 . . 107.7(3) yes
N4 Mn1 N5 . . 72.3(3) yes
N5 Mn1 N5 . 3_656 144.7(5) yes
N2 Mn1 N1 . 3_656 72.4(3) ?
N4 Mn1 N1 . 3_656 107.6(3) ?
N2 Mn1 N5 . 3_656 107.7(3) ?
N4 Mn1 N5 . 3_656 72.3(3) ?
N1 Mn1 N5 3_656 3_656 93.5(4) ?
N1 C1 C2 . . 122.8(14) ?
N1 C1 H1 . . 118.6 ?
C2 C1 H1 . . 118.6 ?
C3 C2 C1 . . 117.5(14) ?
C3 C2 H2 . . 121.3 ?
C1 C2 H2 . . 121.3 ?
C4 C3 C2 . . 120.9(14) ?
C4 C3 H3 . . 119.6 ?
C2 C3 H3 . . 119.6 ?
C5 C4 C3 . . 119.2(13) ?
C5 C4 H4 . . 120.4 ?
C3 C4 H4 . . 120.4 ?
C4 C5 N1 . . 121.8(12) ?
C4 C5 C6 . . 124.3(12) ?
N1 C5 C6 . . 113.9(11) ?
N2 C6 C7 . . 120.3(11) ?
N2 C6 C5 . . 114.4(11) ?
C7 C6 C5 . . 125.2(10) ?
C8 C7 C6 . . 121.3(12) ?
C8 C7 H7 . . 119.4 ?
C6 C7 H7 . . 119.4 ?
C7 C8 C7 3_656 . 117.5(16) ?
C7 C8 C109 3_656 . 121.2(8) ?
C7 C8 C109 . . 121.2(8) ?
C7 C8 C209 3_656 . 121.2(8) ?
C7 C8 C209 . . 121.2(8) ?
C13 C12 N5 . . 119.9(14) ?
C13 C12 H12 . . 120.1 ?
N5 C12 H12 . . 120.1 ?
C14 C13 C12 . . 121.8(14) ?
C14 C13 H13 . . 119.1 ?
C12 C13 H13 . . 119.1 ?
C13 C14 C15 . . 119.1(15) ?
C13 C14 H14 . . 120.5 ?
C15 C14 H14 . . 120.5 ?
C16 C15 C14 . . 116.9(15) ?
C16 C15 H15 . . 121.5 ?
C14 C15 H15 . . 121.5 ?
N5 C16 C15 . . 123.6(12) ?
N5 C16 C17 . . 116.1(11) ?
C15 C16 C17 . . 120.3(13) ?
C18 C17 N4 . . 122.1(12) ?
C18 C17 C16 . . 125.6(12) ?
N4 C17 C16 . . 112.2(11) ?
C17 C18 C19 . . 120.6(13) ?
C17 C18 H18 . . 119.7 ?
C19 C18 H18 . . 119.7 ?
C18 C19 C18 3_656 . 116.3(16) ?
C18 C19 C20 3_656 . 121.8(8) ?
C18 C19 C20 . . 121.8(8) ?
C21 C20 C21 3_656 . 115.5(18) ?
C21 C20 C19 3_656 . 122.2(9) ?
C21 C20 C19 . . 122.2(9) ?
C22 C21 C20 . . 119.7(15) ?
C22 C21 H21 . . 120.1 ?
C20 C21 H21 . . 120.1 ?
N6 C22 C21 . . 123.7(15) ?
N6 C22 H22 . . 118.1 ?
C21 C22 H22 . . 118.1 ?
C1 N1 C5 . . 117.7(11) ?
C1 N1 Mn1 . . 123.3(9) ?
C5 N1 Mn1 . . 118.9(8) ?
C6 N2 C6 3_656 . 119.3(14) ?
C6 N2 Mn1 3_656 . 120.4(7) ?
C6 N2 Mn1 . . 120.4(7) ?
C17 N4 C17 3_656 . 118.3(15) ?
C17 N4 Mn1 3_656 . 120.9(7) ?
C17 N4 Mn1 . . 120.9(7) ?
C16 N5 C12 . . 118.6(12) ?
C16 N5 Mn1 . . 117.6(8) ?
C12 N5 Mn1 . . 123.4(9) ?
C22 N6 C22 . 3_656 117.6(17) ?
C110 C109 C110 . 3_656 116(3) ?
C110 C109 C8 . . 121.9(14) ?
C110 C109 C8 3_656 . 121.9(14) ?
C111 C110 C109 . . 115(3) ?
C111 C110 H110 . . 122.5 ?
C109 C110 H110 . . 122.5 ?
N13 C111 C110 . . 132(3) ?
N13 C111 H111 . . 114.1 ?
C110 C111 H111 . . 114.1 ?
C111 N13 C111 . 3_656 110(3) ?
C210 C209 C210 3_656 . 125(3) ?
C210 C209 C8 3_656 . 117.3(13) ?
C210 C209 C8 . . 117.3(13) ?
C211 C210 C209 . . 114(3) ?
C211 C210 H210 . . 123.1 ?
C209 C210 H210 . . 123.1 ?
C210 C211 N23 . . 131(3) ?
C210 C211 H211 . . 114.7 ?
N23 C211 H211 . . 114.7 ?
C211 N23 C211 3_656 . 106(3) ?
F14 P1 F16 . . 90.00(6) ?
F14 P1 F11 . . 90.00(6) ?
F16 P1 F11 . . 90.00(6) ?
F14 P1 F13 . . 90.00(6) ?
F16 P1 F13 . . 90.00(6) ?
F11 P1 F13 . . 180.00(10) ?
F14 P1 F12 . . 180.0(3) ?
F16 P1 F12 . . 90.00(6) ?
F11 P1 F12 . . 90.00(6) ?
F13 P1 F12 . . 90.00(6) ?
F14 P1 F15 . . 90.00(6) ?
F16 P1 F15 . . 180.0(10) ?
F11 P1 F15 . . 90.00(6) ?
F13 P1 F15 . . 90.00(6) ?
F12 P1 F15 . . 90.00(6) ?
F22 P2 F26 . . 92.5(11) ?
F22 P2 F21 . . 105.8(12) ?
F26 P2 F21 . . 91.9(10) ?
F22 P2 F24 . . 168.3(12) ?
F26 P2 F24 . . 89.7(11) ?
F21 P2 F24 . . 85.7(10) ?
F22 P2 F23 . . 86.1(11) ?
F26 P2 F23 . . 90.6(11) ?
F21 P2 F23 . . 167.8(12) ?
F24 P2 F23 . . 82.4(10) ?
F22 P2 F25 . . 89.0(11) ?
F26 P2 F25 . . 178.5(12) ?
F21 P2 F25 . . 87.5(10) ?
F24 P2 F25 . . 88.9(10) ?
F23 P2 F25 . . 89.7(10) ?
C90 C91 H91A . . 109.5 ?
C90 C91 H91B . . 109.5 ?
H91A C91 H91B . . 109.5 ?
C90 C91 H91C . . 109.5 ?
H91A C91 H91C . . 109.5 ?
H91B C91 H91C . . 109.5 ?
O90 C90 C91 . . 122(3) ?
O90 C90 C92 . . 118(2) ?
C91 C90 C92 . . 120(3) ?
C90 C92 H92A . . 109.5 ?
C90 C92 H92B . . 109.5 ?
H92A C92 H92B . . 109.5 ?
C90 C92 H92C . . 109.5 ?
H92A C92 H92C . . 109.5 ?
H92B C92 H92C . . 109.5 ?

loop_
_geom_bond_atom_site_label_1
_geom_bond_atom_site_label_2
_geom_bond_site_symmetry_2
_geom_bond_distance
_geom_bond_publ_flag
Mn1 N1 . 2.210(10) yes
Mn1 N2 . 2.180(13) yes
Mn1 N4 . 2.187(14) yes
Mn1 N5 . 2.247(11) yes
Mn1 N1 3_656 2.210(10) ?
Mn1 N5 3_656 2.247(11) ?
C1 N1 . 1.358(16) ?
C1 C2 . 1.384(18) ?
C1 H1 . 0.9500 ?
C2 C3 . 1.379(19) ?
C2 H2 . 0.9500 ?
C3 C4 . 1.372(18) ?
C3 H3 . 0.9500 ?
C4 C5 . 1.366(16) ?
C4 H4 . 0.9500 ?
C5 N1 . 1.370(16) ?
C5 C6 . 1.480(15) ?
C6 N2 . 1.353(13) ?
C6 C7 . 1.387(18) ?
C7 C8 . 1.364(16) ?
C7 H7 . 0.9500 ?
C8 C7 3_656 1.364(16) ?
C8 C109 . 1.50(2) ?
C8 C209 . 1.50(2) ?
C12 C13 . 1.38(2) ?
C12 N5 . 1.380(16) ?
C12 H12 . 0.9500 ?
C13 C14 . 1.34(2) ?
C13 H13 . 0.9500 ?
C14 C15 . 1.42(2) ?
C14 H14 . 0.9500 ?
C15 C16 . 1.386(18) ?
C15 H15 . 0.9500 ?
C16 N5 . 1.326(16) ?
C16 C17 . 1.517(17) ?
C17 C18 . 1.344(18) ?
C17 N4 . 1.361(15) ?
C18 C19 . 1.408(16) ?
C18 H18 . 0.9500 ?
C19 C18 3_656 1.408(16) ?
C19 C20 . 1.44(3) ?
C20 C21 3_656 1.437(17) ?
C20 C21 . 1.437(17) ?
C21 C22 . 1.37(2) ?
C21 H21 . 0.9500 ?
C22 N6 . 1.351(18) ?
C22 H22 . 0.9500 ?
N2 C6 3_656 1.353(13) ?
N4 C17 3_656 1.361(15) ?
N6 C22 3_656 1.351(18) ?
C109 C110 . 1.41(3) ?
C109 C110 3_656 1.41(3) ?
C110 C111 . 1.35(4) ?
C110 H110 . 0.9500 ?
C111 N13 . 1.27(3) ?
C111 H111 . 0.9500 ?
N13 C111 3_656 1.27(4) ?
C209 C210 3_656 1.40(3) ?
C209 C210 . 1.40(3) ?
C210 C211 . 1.29(4) ?
C210 H210 . 0.9500 ?
C211 N23 . 1.46(3) ?
C211 H211 . 0.9500 ?
N23 C211 3_656 1.46(3) ?
P1 F14 . 1.594(7) ?
P1 F16 . 1.594(7) ?
P1 F11 . 1.594(7) ?
P1 F13 . 1.594(7) ?
P1 F12 . 1.594(7) ?
P1 F15 . 1.594(7) ?
P2 F22 . 1.54(2) ?
P2 F26 . 1.557(19) ?
P2 F21 . 1.578(19) ?
P2 F24 . 1.62(2) ?
P2 F23 . 1.634(19) ?
P2 F25 . 1.644(19) ?
O90 C90 . 1.209(4) ?
C91 C90 . 1.481(4) ?
C91 H91A . 0.9800 ?
C91 H91B . 0.9800 ?
C91 H91C . 0.9800 ?
C90 C92 . 1.482(4) ?
C92 H92A . 0.9800 ?
C92 H92B . 0.9800 ?
C92 H92C . 0.9800 ?

loop_
_geom_hbond_atom_site_label_D
_geom_hbond_atom_site_label_H
_geom_hbond_atom_site_label_A
_geom_hbond_site_symmetry_A
_geom_hbond_distance_DH
_geom_hbond_distance_HA
_geom_hbond_distance_DA
_geom_hbond_angle_DHA
C12 H12 F25 6_466 0.95 2.31 3.23(3) 162
C15 H15 O90 6_466 0.95 2.58 3.53(3) 177
C18 H18 O90 5_455 0.95 2.57 3.50(2) 168
C18 H18 O90 6_466 0.95 2.53 3.47(2) 169
C22 H22 F21 4_675 0.95 2.47 3.42(2) 175

loop_
_geom_torsion_atom_site_label_1
_geom_torsion_atom_site_label_2
_geom_torsion_atom_site_label_3
_geom_torsion_atom_site_label_4
_geom_torsion_site_symmetry_1
_geom_torsion_site_symmetry_4
_geom_torsion
N1 C1 C2 C3 . . -2(2)
C1 C2 C3 C4 . . 1(2)
C2 C3 C4 C5 . . -1(2)
C3 C4 C5 N1 . . 1(2)
C3 C4 C5 C6 . . -179.0(12)
C4 C5 C6 N2 . . -179.5(11)
N1 C5 C6 N2 . . 0.1(15)
C4 C5 C6 C7 . . 1(2)
N1 C5 C6 C7 . . -179.5(12)
N2 C6 C7 C8 . . 0.1(17)
C5 C6 C7 C8 . . 179.6(10)
C6 C7 C8 C7 . 3_656 0.0(8)
C6 C7 C8 C109 . . 180.0(8)
C6 C7 C8 C209 . . 180.0(8)
N5 C12 C13 C14 . . 1(2)
C12 C13 C14 C15 . . -1(2)
C13 C14 C15 C16 . . -1(2)
C14 C15 C16 N5 . . 4(2)
C14 C15 C16 C17 . . -177.6(12)
N5 C16 C17 C18 . . -172.7(12)
C15 C16 C17 C18 . . 8.5(19)
N5 C16 C17 N4 . . 4.9(14)
C15 C16 C17 N4 . . -174.0(10)
N4 C17 C18 C19 . . -0.5(17)
C16 C17 C18 C19 . . 176.9(10)
C17 C18 C19 C18 . 3_656 0.2(8)
C17 C18 C19 C20 . . -179.8(8)
C18 C19 C20 C21 3_656 3_656 40.0(9)
C18 C19 C20 C21 . 3_656 -140.0(9)
C18 C19 C20 C21 3_656 . -140.0(9)
C18 C19 C20 C21 . . 40.0(9)
C21 C20 C21 C22 3_656 . 0.4(12)
C19 C20 C21 C22 . . -179.6(12)
C20 C21 C22 N6 . . -1(3)
C2 C1 N1 C5 . . 3(2)
C2 C1 N1 Mn1 . . -178.6(10)
C4 C5 N1 C1 . . -2(2)
C6 C5 N1 C1 . . 178.3(11)
C4 C5 N1 Mn1 . . 179.1(10)
C6 C5 N1 Mn1 . . -0.5(15)
C7 C6 N2 C6 . 3_656 0.0(8)
C5 C6 N2 C6 . 3_656 -179.6(11)
C7 C6 N2 Mn1 . . 180.0(8)
C5 C6 N2 Mn1 . . 0.4(11)
C18 C17 N4 C17 . 3_656 0.2(8)
C16 C17 N4 C17 . 3_656 -177.4(11)
C18 C17 N4 Mn1 . . -179.8(9)
C16 C17 N4 Mn1 . . 2.6(11)
C15 C16 N5 C12 . . -3.8(19)
C17 C16 N5 C12 . . 177.4(10)
C15 C16 N5 Mn1 . . 169.0(10)
C17 C16 N5 Mn1 . . -9.8(13)
C13 C12 N5 C16 . . 1.5(17)
C13 C12 N5 Mn1 . . -170.9(9)
C21 C22 N6 C22 . 3_656 0.4(14)
C7 C8 C109 C110 3_656 . -64.7(18)
C7 C8 C109 C110 . . 115.3(18)
C7 C8 C109 C110 3_656 3_656 115.3(18)
C7 C8 C109 C110 . 3_656 -64.7(18)
C110 C109 C110 C111 3_656 . 2(2)
C8 C109 C110 C111 . . -178(2)
C109 C110 C111 N13 . . -5(6)
C110 C111 N13 C111 . 3_656 3(3)
C7 C8 C209 C210 3_656 3_656 61.4(18)
C7 C8 C209 C210 . 3_656 -118.6(18)
C7 C8 C209 C210 3_656 . -118.6(18)
C7 C8 C209 C210 . . 61.4(18)
C210 C209 C210 C211 3_656 . -2(3)
C8 C209 C210 C211 . . 178(3)
C209 C210 C211 N23 . . 5(6)
C210 C211 N23 C211 . 3_656 -3(3)
